data_4336042
loop_
_publ_author_name
'Daniel Sykes'
'Simon C. Parker'
'Igor V. Sazanovich'
'Andrew Stephenson'
'Julia A. Weinstein'
'Michael D. Ward'

_publ_contact_author
; 
        Prof. Mike Ward
        Department of Chemistry
        University of Sheffield
        SHEFFIELD
        S3 7HF
;
_publ_contact_author_email m.d.ward@sheffield.ac.uk
_publ_contact_author_fax '0114 2229346'
_publ_section_title
;
 d\\rightarrowf Energy Transfer in Ir(III)/Eu(III) Dyads: Use of a
 Naphthyl Spacer as a Spatial and Energetic "Stepping Stone"
;
_journal_name_full 'Inorganic Chemistry'
_journal_page_first 10500
_journal_page_last 10511
_journal_paper_doi 10.1021/ic401410g
_journal_volume 52
_journal_year 2013
_chemical_formula_sum 'C53 H40 Cl6 F4 Ir N9 O3'
_chemical_formula_weight 1331.84
_chemical_name_systematic
; 
 ? 
;
_space_group_IT_number 19
_symmetry_cell_setting orthorhombic
_symmetry_space_group_name_Hall 'P 2ac 2ab'
_symmetry_space_group_name_H-M 'P 21 21 21'
_atom_sites_solution_hydrogens geom
_atom_sites_solution_primary direct
_atom_sites_solution_secondary difmap
_audit_creation_method SHELXL-97
_cell_angle_alpha 90.00
_cell_angle_beta 90.00
_cell_angle_gamma 90.00
_cell_formula_units_Z 4
_cell_length_a 12.7674(5)
_cell_length_b 12.8208(5)
_cell_length_c 31.9764(15)
_cell_measurement_reflns_used 9443
_cell_measurement_temperature 150(2)
_cell_measurement_theta_max 22.92
_cell_measurement_theta_min 2.48
_cell_volume 5234.2(4)
_computing_cell_refinement 'Bruker SAINT'
_computing_data_collection 'Bruker APEX2'
_computing_data_reduction 'Bruker SAINT'
_computing_molecular_graphics 'Bruker SHELXTL'
_computing_publication_material 'Bruker SHELXTL'
_computing_structure_refinement 'SHELXL-97 (Sheldrick, 2008)'
_computing_structure_solution 'SHELXS-97 (Sheldrick, 2008)'
_diffrn_ambient_temperature 150(2)
_diffrn_measured_fraction_theta_full 1.000
_diffrn_measured_fraction_theta_max 1.000
_diffrn_measurement_device_type 'Bruker APEX-II CCD'
_diffrn_measurement_method '\f and \w scans'
_diffrn_radiation_monochromator graphite
_diffrn_radiation_source 'sealed tube'
_diffrn_radiation_type MoK\a
_diffrn_radiation_wavelength 0.71073
_diffrn_reflns_av_R_equivalents 0.0943
_diffrn_reflns_av_sigmaI/netI 0.0614
_diffrn_reflns_limit_h_max 16
_diffrn_reflns_limit_h_min -16
_diffrn_reflns_limit_k_max 15
_diffrn_reflns_limit_k_min -16
_diffrn_reflns_limit_l_max 41
_diffrn_reflns_limit_l_min -41
_diffrn_reflns_number 80605
_diffrn_reflns_theta_full 27.48
_diffrn_reflns_theta_max 27.48
_diffrn_reflns_theta_min 1.71
_exptl_absorpt_coefficient_mu 2.926
_exptl_absorpt_correction_T_max 0.5654
_exptl_absorpt_correction_T_min 0.3801
_exptl_absorpt_correction_type multi-scan
_exptl_absorpt_process_details SADABS
_exptl_crystal_colour Yellow
_exptl_crystal_density_diffrn 1.690
_exptl_crystal_description Needle
_exptl_crystal_F_000 2640
_exptl_crystal_size_max 0.41
_exptl_crystal_size_mid 0.23
_exptl_crystal_size_min 0.22
_refine_diff_density_max 2.510
_refine_diff_density_min -3.536
_refine_diff_density_rms 0.172
_refine_ls_abs_structure_details 'Flack H D (1983), Acta Cryst. A39, 876-881'
_refine_ls_abs_structure_Flack 0.366(10)
_refine_ls_extinction_method none
_refine_ls_goodness_of_fit_ref 1.100
_refine_ls_hydrogen_treatment constr
_refine_ls_matrix_type full
_refine_ls_number_parameters 655
_refine_ls_number_reflns 12001
_refine_ls_number_restraints 19
_refine_ls_restrained_S_all 1.099
_refine_ls_R_factor_all 0.0713
_refine_ls_R_factor_gt 0.0606
_refine_ls_shift/su_max 0.000
_refine_ls_shift/su_mean 0.000
_refine_ls_structure_factor_coef Fsqd
_refine_ls_weighting_details 'calc w=1/[\s^2^(Fo^2^)+(0.0313P)^2^+59.5522P] where P=(Fo^2^+2Fc^2^)/3'
_refine_ls_weighting_scheme calc
_refine_ls_wR_factor_gt 0.1362
_refine_ls_wR_factor_ref 0.1407
_reflns_number_gt 10607
_reflns_number_total 12001
_reflns_threshold_expression >2sigma(I)
_cod_data_source_file ic401410g_si_002_4.cif
_cod_data_source_block imw1476p212121
_cod_original_sg_symbol_H-M 'P 21 21 21 '
_cod_database_code 4336042

loop_
_symmetry_equiv_pos_as_xyz
'x, y, z'
'-x+1/2, -y, z+1/2'
'-x, y+1/2, -z+1/2'
'x+1/2, -y+1/2, -z'

loop_
_atom_site_label
_atom_site_type_symbol
_atom_site_fract_x
_atom_site_fract_y
_atom_site_fract_z
_atom_site_U_iso_or_equiv
_atom_site_adp_type
_atom_site_occupancy
_atom_site_symmetry_multiplicity
_atom_site_calc_flag
_atom_site_refinement_flags
_atom_site_disorder_assembly
_atom_site_disorder_group
Ir1 Ir 0.90152(3) 0.59319(3) 0.100403(11) 0.02119(8) Uani 1 1 d . . .
N111 N 0.7810(5) 0.4741(5) 0.0975(3) 0.0222(15) Uani 1 1 d . . .
C112 C 0.7107(8) 0.4714(8) 0.1298(3) 0.028(2) Uani 1 1 d . . .
C113 C 0.6333(8) 0.3973(10) 0.1335(4) 0.044(3) Uani 1 1 d . . .
H113 H 0.5871 0.3970 0.1568 0.053 Uiso 1 1 calc R . .
C114 C 0.6246(9) 0.3223(9) 0.1019(5) 0.049(3) Uani 1 1 d . . .
H114 H 0.5717 0.2703 0.1031 0.059 Uiso 1 1 calc R . .
C115 C 0.6946(9) 0.3251(8) 0.0687(4) 0.039(3) Uani 1 1 d . . .
H115 H 0.6881 0.2764 0.0465 0.046 Uiso 1 1 calc R . .
C116 C 0.7728(8) 0.3977(8) 0.0680(3) 0.029(2) Uani 1 1 d . . .
H116 H 0.8232 0.3949 0.0462 0.035 Uiso 1 1 calc R . .
N121 N 0.7860(7) 0.7037(6) 0.1810(3) 0.0271(18) Uani 1 1 d . . .
N122 N 0.7972(7) 0.6288(6) 0.1520(3) 0.0239(18) Uani 1 1 d . . .
C123 C 0.7212(7) 0.5606(7) 0.1594(3) 0.025(2) Uani 1 1 d . . .
C124 C 0.6620(8) 0.5876(10) 0.1938(3) 0.033(2) Uani 1 1 d . . .
H124 H 0.6050 0.5505 0.2057 0.040 Uiso 1 1 calc R . .
C125 C 0.7056(9) 0.6826(9) 0.2072(3) 0.035(2) Uani 1 1 d . . .
H125 H 0.6830 0.7239 0.2302 0.042 Uiso 1 1 calc R . .
C126 C 0.8506(8) 0.7993(8) 0.1809(3) 0.030(2) Uani 1 1 d . . .
H12A H 0.8101 0.8567 0.1938 0.036 Uiso 1 1 calc R . .
H12B H 0.8657 0.8191 0.1516 0.036 Uiso 1 1 calc R . .
N131 N 1.1679(5) 0.5384(5) 0.4311(2) 0.044(2) Uani 1 1 d G . .
C132 C 1.1373(5) 0.6186(5) 0.40455(17) 0.035(2) Uani 1 1 d G . .
C133 C 1.0583(6) 0.6869(5) 0.4166(2) 0.039(3) Uani 1 1 d G . .
H133 H 1.0374 0.7417 0.3984 0.047 Uiso 1 1 calc R . .
C134 C 1.0100(6) 0.6751(6) 0.4553(2) 0.047(3) Uani 1 1 d G . .
H134 H 0.9560 0.7218 0.4635 0.056 Uiso 1 1 calc R . .
C135 C 1.0406(6) 0.5949(6) 0.48186(18) 0.050(3) Uani 1 1 d G . .
H135 H 1.0075 0.5869 0.5083 0.060 Uiso 1 1 calc R . .
C136 C 1.1195(6) 0.5266(5) 0.4698(2) 0.052(4) Uani 1 1 d G . .
H136 H 1.1405 0.4718 0.4880 0.062 Uiso 1 1 calc R . .
N141 N 1.2421(7) 0.6863(8) 0.3071(3) 0.036(2) Uani 1 1 d . . .
N142 N 1.1771(7) 0.7072(7) 0.3397(3) 0.034(2) Uani 1 1 d . . .
C143 C 1.1957(9) 0.6252(8) 0.3660(3) 0.033(2) Uani 1 1 d . . .
C144 C 1.2730(10) 0.5581(9) 0.3505(4) 0.045(3) Uani 1 1 d . . .
H144 H 1.3007 0.4975 0.3635 0.054 Uiso 1 1 calc R . .
C145 C 1.2993(10) 0.5984(12) 0.3131(4) 0.052(3) Uani 1 1 d . . .
H145 H 1.3492 0.5701 0.2942 0.062 Uiso 1 1 calc R . .
C146 C 1.2473(9) 0.7620(10) 0.2740(4) 0.037(3) Uani 1 1 d . . .
H14A H 1.3052 0.7433 0.2548 0.045 Uiso 1 1 calc R . .
H14B H 1.2632 0.8313 0.2861 0.045 Uiso 1 1 calc R . .
C151 C 0.9562(8) 0.7868(7) 0.2049(3) 0.025(2) Uani 1 1 d . . .
C152 C 0.9789(8) 0.6965(8) 0.2253(3) 0.026(2) Uani 1 1 d . . .
H152 H 0.9319 0.6391 0.2245 0.031 Uiso 1 1 calc R . .
C153 C 1.0755(8) 0.6903(8) 0.2480(3) 0.027(2) Uani 1 1 d . . .
H153 H 1.0910 0.6283 0.2630 0.032 Uiso 1 1 calc R . .
C154 C 1.1444(8) 0.7689(8) 0.2488(3) 0.026(2) Uani 1 1 d . . .
C155 C 1.1208(8) 0.8634(7) 0.2259(3) 0.028(2) Uani 1 1 d . . .
C156 C 1.0243(8) 0.8730(7) 0.2043(3) 0.0225(19) Uani 1 1 d . . .
C161 C 1.1964(10) 0.9474(8) 0.2243(3) 0.037(3) Uani 1 1 d . . .
H161 H 1.2620 0.9425 0.2381 0.044 Uiso 1 1 calc R . .
C162 C 1.1684(9) 1.0372(8) 0.2011(4) 0.036(3) Uani 1 1 d . . .
H162 H 1.2163 1.0939 0.2000 0.043 Uiso 1 1 calc R . .
C163 C 1.0727(8) 1.0460(8) 0.1797(4) 0.036(3) Uani 1 1 d . . .
H163 H 1.0568 1.1066 0.1639 0.043 Uiso 1 1 calc R . .
C164 C 1.0037(9) 0.9661(8) 0.1822(3) 0.033(2) Uani 1 1 d . . .
H164 H 0.9381 0.9731 0.1684 0.040 Uiso 1 1 calc R . .
N211 N 0.9983(7) 0.5151(6) 0.1413(3) 0.0235(18) Uani 1 1 d . . .
C212 C 1.0916(9) 0.5611(6) 0.1506(3) 0.0213(18) Uani 1 1 d . . .
C213 C 1.1629(8) 0.5124(8) 0.1775(3) 0.029(2) Uani 1 1 d . . .
H213 H 1.2265 0.5456 0.1852 0.034 Uiso 1 1 calc R . .
C214 C 1.1365(7) 0.4093(10) 0.1931(3) 0.034(2) Uani 1 1 d . . .
H214 H 1.1838 0.3725 0.2106 0.041 Uiso 1 1 calc R . .
C215 C 1.0444(9) 0.3672(8) 0.1825(3) 0.031(2) Uani 1 1 d . . .
H215 H 1.0263 0.2999 0.1926 0.038 Uiso 1 1 calc R . .
C216 C 0.9756(8) 0.4203(7) 0.1570(3) 0.028(2) Uani 1 1 d . . .
H216 H 0.9102 0.3891 0.1504 0.033 Uiso 1 1 calc R . .
C221 C 1.0167(8) 0.6987(7) 0.1071(3) 0.026(2) Uani 1 1 d . . .
C222 C 1.1027(9) 0.6648(6) 0.1313(3) 0.0220(17) Uani 1 1 d . . .
C223 C 1.1875(8) 0.7328(8) 0.1372(3) 0.028(2) Uani 1 1 d . . .
C224 C 1.1949(8) 0.8304(7) 0.1198(3) 0.028(2) Uani 1 1 d . . .
H224 H 1.2532 0.8748 0.1246 0.034 Uiso 1 1 calc R . .
C225 C 1.1121(9) 0.8593(7) 0.0952(3) 0.032(2) Uani 1 1 d . . .
C226 C 1.0224(8) 0.7988(7) 0.0880(3) 0.028(2) Uani 1 1 d . . .
H226 H 0.9671 0.8240 0.0709 0.033 Uiso 1 1 calc R . .
F227 F 1.2692(5) 0.7042(5) 0.1619(2) 0.0372(15) Uani 1 1 d . . .
F228 F 1.1168(6) 0.9564(5) 0.0771(2) 0.0448(17) Uani 1 1 d . . .
N311 N 0.8211(7) 0.6753(7) 0.0560(3) 0.032(2) Uani 1 1 d . . .
C312 C 0.8468(10) 0.6538(9) 0.0154(3) 0.037(3) Uani 1 1 d . . .
C313 C 0.7957(11) 0.7057(11) -0.0170(4) 0.049(3) Uani 1 1 d . . .
H313 H 0.8112 0.6898 -0.0454 0.059 Uiso 1 1 calc R . .
C314 C 0.7222(14) 0.7806(11) -0.0072(5) 0.069(5) Uani 1 1 d . . .
H314 H 0.6883 0.8181 -0.0290 0.083 Uiso 1 1 calc R . .
C315 C 0.6972(11) 0.8018(10) 0.0338(5) 0.057(4) Uani 1 1 d . . .
H315 H 0.6451 0.8520 0.0407 0.068 Uiso 1 1 calc R . .
C316 C 0.7496(10) 0.7485(9) 0.0643(4) 0.042(3) Uani 1 1 d . . .
H316 H 0.7345 0.7641 0.0928 0.050 Uiso 1 1 calc R . .
C321 C 0.9738(8) 0.5430(8) 0.0498(3) 0.028(2) Uani 1 1 d . . .
C322 C 0.9302(8) 0.5773(9) 0.0113(3) 0.033(2) Uani 1 1 d . . .
C323 C 0.9631(11) 0.5361(11) -0.0257(4) 0.046(3) Uani 1 1 d . . .
C324 C 1.0476(10) 0.4634(10) -0.0289(4) 0.045(3) Uani 1 1 d . . .
H324 H 1.0706 0.4367 -0.0551 0.054 Uiso 1 1 calc R . .
C325 C 1.0944(12) 0.4338(8) 0.0088(4) 0.048(3) Uani 1 1 d . . .
C326 C 1.0566(8) 0.4690(8) 0.0476(3) 0.031(2) Uani 1 1 d . . .
H326 H 1.0868 0.4431 0.0727 0.038 Uiso 1 1 calc R . .
F327 F 0.9192(9) 0.5613(7) -0.0628(2) 0.077(3) Uani 1 1 d . . .
F328 F 1.1753(7) 0.3643(6) 0.0082(3) 0.064(2) Uani 1 1 d . . .
O11 O 0.3506(6) 0.3992(8) 0.2490(2) 0.0441(19) Uani 1 1 d . . .
O12 O 0.5052(9) 0.3780(9) 0.2221(3) 0.079(4) Uani 1 1 d . . .
O13 O 0.4165(7) 0.5093(10) 0.2054(4) 0.089(4) Uani 1 1 d . . .
N14 N 0.4211(8) 0.4283(8) 0.2251(3) 0.046(3) Uani 1 1 d . . .
Cl1X Cl 0.3122(6) 0.5239(6) 0.0797(2) 0.0549(12) Uiso 0.550(10) 1 d PDU A 1
Cl2X Cl 0.5168(5) 0.6082(7) 0.0610(3) 0.0567(12) Uiso 0.550(10) 1 d PDU A 1
C13X C 0.4381(8) 0.5505(19) 0.1003(4) 0.0566(12) Uiso 0.550(10) 1 d PDU A 1
H13A H 0.4709 0.4850 0.1101 0.068 Uiso 0.550(10) 1 calc PR A 1
H13B H 0.4320 0.5985 0.1244 0.068 Uiso 0.550(10) 1 calc PR A 1
Cl1Y Cl 0.3412(7) 0.4809(8) 0.0861(3) 0.0565(11) Uiso 0.450(10) 1 d PDU A 2
Cl2Y Cl 0.5327(6) 0.5910(9) 0.0671(3) 0.0563(11) Uiso 0.450(10) 1 d PDU A 2
C13Y C 0.4200(14) 0.5895(15) 0.0994(7) 0.0565(15) Uiso 0.450(10) 1 d PDU A 2
H13C H 0.3798 0.6548 0.0954 0.068 Uiso 0.450(10) 1 calc PR A 2
H13D H 0.4412 0.5850 0.1291 0.068 Uiso 0.450(10) 1 calc PR A 2
Cl3X Cl 0.3497(6) 0.2424(6) 0.1455(3) 0.086(3) Uiso 0.627(9) 1 d PDU B 1
Cl4X Cl 0.3381(10) 0.2036(10) 0.0590(3) 0.106(2) Uiso 0.627(9) 1 d PDU B 1
C23X C 0.293(2) 0.1579(19) 0.1080(3) 0.105(2) Uiso 0.627(9) 1 d PDU B 1
H23A H 0.3158 0.0851 0.1128 0.126 Uiso 0.627(9) 1 calc PR B 1
H23B H 0.2157 0.1609 0.1095 0.126 Uiso 0.627(9) 1 calc PR B 1
Cl3Y Cl 0.2291(12) 0.2432(12) 0.1192(4) 0.104(3) Uiso 0.373(9) 1 d PDU B 2
Cl4Y Cl 0.3343(16) 0.2008(17) 0.0437(5) 0.106(2) Uiso 0.373(9) 1 d PDU B 2
C23Y C 0.260(4) 0.1414(15) 0.0838(11) 0.105(2) Uiso 0.373(9) 1 d PDU B 2
H23C H 0.3011 0.0863 0.0980 0.126 Uiso 0.373(9) 1 calc PR B 2
H23D H 0.1952 0.1099 0.0723 0.126 Uiso 0.373(9) 1 calc PR B 2
Cl31 Cl 0.4640(4) 0.3088(4) 0.36648(15) 0.0801(12) Uiso 1 1 d U . .
Cl32 Cl 0.5557(4) 0.4907(4) 0.32737(15) 0.0785(13) Uiso 1 1 d U . .
C33S C 0.5244(13) 0.3619(11) 0.3195(5) 0.063(4) Uiso 1 1 d U . .
H33A H 0.5885 0.3219 0.3127 0.075 Uiso 1 1 calc R . .
H33B H 0.4753 0.3557 0.2956 0.075 Uiso 1 1 calc R . .

loop_
_atom_site_aniso_label
_atom_site_aniso_U_11
_atom_site_aniso_U_22
_atom_site_aniso_U_33
_atom_site_aniso_U_23
_atom_site_aniso_U_13
_atom_site_aniso_U_12
Ir1 0.01999(14) 0.01938(13) 0.02419(14) -0.00132(16) -0.00286(16) 0.00039(16)
N111 0.014(3) 0.022(3) 0.031(4) 0.000(4) -0.001(4) -0.008(3)
C112 0.026(5) 0.027(5) 0.032(5) 0.002(4) -0.005(4) -0.004(4)
C113 0.034(6) 0.042(6) 0.055(7) -0.013(6) 0.005(5) -0.010(6)
C114 0.039(7) 0.045(6) 0.063(8) -0.016(7) -0.006(7) -0.014(5)
C115 0.035(6) 0.026(5) 0.055(7) -0.016(5) -0.005(6) -0.011(5)
C116 0.036(5) 0.022(5) 0.029(5) -0.007(5) -0.001(4) -0.003(5)
N121 0.029(5) 0.027(4) 0.026(4) -0.009(3) 0.002(4) -0.003(4)
N122 0.021(4) 0.017(4) 0.033(5) -0.006(3) 0.001(4) 0.004(3)
C123 0.013(5) 0.028(5) 0.035(5) -0.003(4) -0.008(4) 0.004(4)
C124 0.033(5) 0.037(5) 0.030(5) -0.001(5) 0.004(4) -0.006(5)
C125 0.033(6) 0.037(6) 0.035(6) -0.005(5) 0.010(5) 0.007(5)
C126 0.031(6) 0.028(5) 0.032(5) -0.007(4) 0.009(4) -0.008(4)
N131 0.054(7) 0.038(5) 0.039(6) 0.009(4) -0.007(5) -0.009(5)
C132 0.034(5) 0.030(5) 0.042(6) -0.001(5) -0.011(5) -0.003(4)
C133 0.053(7) 0.044(6) 0.020(5) -0.004(5) 0.019(5) -0.016(5)
C134 0.064(9) 0.022(5) 0.055(8) -0.013(5) -0.008(7) 0.007(6)
C135 0.068(8) 0.049(7) 0.033(6) 0.009(7) 0.002(6) -0.016(8)
C136 0.078(11) 0.041(7) 0.035(6) 0.007(5) 0.003(6) -0.003(7)
N141 0.034(5) 0.045(5) 0.029(5) 0.005(4) -0.002(4) 0.006(4)
N142 0.033(5) 0.041(5) 0.027(5) 0.003(4) 0.000(4) 0.011(4)
C143 0.036(6) 0.032(5) 0.029(5) -0.001(4) -0.006(5) 0.008(4)
C144 0.054(8) 0.045(7) 0.036(6) -0.004(5) -0.005(6) 0.014(6)
C145 0.046(7) 0.059(8) 0.049(7) -0.004(8) 0.000(6) 0.005(8)
C146 0.025(6) 0.056(8) 0.032(6) 0.005(5) -0.001(5) -0.001(5)
C151 0.031(5) 0.015(4) 0.030(5) -0.008(4) -0.007(4) 0.000(4)
C152 0.033(6) 0.027(5) 0.018(4) 0.000(4) 0.005(4) -0.005(4)
C153 0.033(6) 0.029(5) 0.018(4) 0.001(4) -0.001(4) 0.002(4)
C154 0.021(5) 0.035(5) 0.021(5) 0.005(4) 0.003(4) -0.005(4)
C155 0.036(7) 0.023(4) 0.027(5) -0.007(4) 0.003(4) -0.005(4)
C156 0.023(5) 0.024(5) 0.020(5) -0.005(4) 0.002(4) 0.007(4)
C161 0.040(7) 0.037(6) 0.034(6) -0.007(5) 0.012(5) -0.016(5)
C162 0.038(6) 0.026(5) 0.044(6) -0.012(5) 0.004(5) -0.017(5)
C163 0.031(7) 0.022(5) 0.056(7) -0.008(5) 0.010(5) 0.006(4)
C164 0.044(7) 0.025(5) 0.031(6) -0.005(4) -0.004(5) 0.006(5)
N211 0.029(5) 0.016(4) 0.026(4) 0.000(3) -0.003(3) -0.003(3)
C212 0.016(4) 0.024(4) 0.024(4) -0.007(3) 0.003(4) 0.008(4)
C213 0.025(5) 0.030(5) 0.031(5) -0.003(4) -0.005(4) 0.001(4)
C214 0.023(5) 0.036(5) 0.043(6) 0.009(6) 0.004(4) 0.005(5)
C215 0.032(6) 0.023(5) 0.039(6) 0.002(4) 0.001(5) -0.008(4)
C216 0.033(5) 0.017(5) 0.033(5) 0.004(4) 0.002(4) -0.002(4)
C221 0.033(5) 0.025(5) 0.019(5) -0.002(4) 0.000(4) 0.004(4)
C222 0.026(5) 0.018(4) 0.022(4) -0.001(3) 0.006(5) -0.002(4)
C223 0.019(5) 0.040(6) 0.024(5) -0.008(4) 0.003(4) -0.007(4)
C224 0.026(5) 0.023(5) 0.036(5) -0.010(4) 0.010(4) -0.002(4)
C225 0.033(6) 0.029(4) 0.035(6) 0.001(4) 0.008(5) -0.006(4)
C226 0.031(5) 0.022(5) 0.030(5) 0.002(4) 0.002(4) 0.000(4)
F227 0.031(3) 0.040(4) 0.040(4) -0.001(3) -0.010(3) -0.007(3)
F228 0.041(4) 0.031(3) 0.062(4) 0.016(3) 0.003(3) -0.005(3)
N311 0.032(5) 0.024(4) 0.040(5) -0.005(4) -0.009(4) -0.002(4)
C312 0.049(7) 0.034(6) 0.028(6) 0.002(5) -0.017(5) -0.014(5)
C313 0.048(8) 0.058(8) 0.043(7) 0.014(6) -0.025(6) -0.007(7)
C314 0.089(12) 0.048(8) 0.069(10) 0.022(8) -0.050(9) -0.020(8)
C315 0.038(7) 0.042(7) 0.090(11) 0.011(7) -0.021(7) -0.003(6)
C316 0.045(7) 0.027(6) 0.053(8) 0.001(5) -0.018(6) 0.016(5)
C321 0.025(5) 0.031(5) 0.028(5) 0.006(4) 0.000(4) -0.007(4)
C322 0.036(6) 0.036(6) 0.027(5) 0.004(4) -0.001(4) -0.009(4)
C323 0.051(8) 0.057(8) 0.029(6) -0.005(6) 0.000(5) -0.015(6)
C324 0.049(7) 0.052(7) 0.033(6) -0.015(6) 0.012(5) -0.013(6)
C325 0.055(7) 0.032(6) 0.056(7) -0.012(5) 0.028(7) -0.017(6)
C326 0.034(6) 0.030(5) 0.030(5) -0.007(4) -0.001(4) -0.007(4)
F327 0.116(8) 0.086(6) 0.030(4) 0.004(4) -0.005(5) -0.020(6)
F328 0.065(5) 0.050(4) 0.076(6) -0.023(4) 0.040(5) 0.006(4)
O11 0.033(4) 0.051(5) 0.048(5) 0.012(5) 0.004(3) -0.003(4)
O12 0.074(7) 0.098(10) 0.067(7) -0.007(6) 0.007(6) 0.049(7)
O13 0.028(5) 0.120(9) 0.119(9) 0.081(8) -0.017(6) -0.017(6)
N14 0.038(6) 0.056(7) 0.042(5) 0.017(5) -0.015(4) -0.004(5)

loop_
_atom_type_symbol
_atom_type_description
_atom_type_scat_dispersion_real
_atom_type_scat_dispersion_imag
_atom_type_scat_source
C C 0.0033 0.0016 'International Tables Vol C Tables 4.2.6.8 and 6.1.1.4'
H H 0.0000 0.0000 'International Tables Vol C Tables 4.2.6.8 and 6.1.1.4'
N N 0.0061 0.0033 'International Tables Vol C Tables 4.2.6.8 and 6.1.1.4'
O O 0.0106 0.0060 'International Tables Vol C Tables 4.2.6.8 and 6.1.1.4'
F F 0.0171 0.0103 'International Tables Vol C Tables 4.2.6.8 and 6.1.1.4'
Cl Cl 0.1484 0.1585 'International Tables Vol C Tables 4.2.6.8 and 6.1.1.4'
Ir Ir -1.4442 7.9887 'International Tables Vol C Tables 4.2.6.8 and 6.1.1.4'

loop_
_geom_angle_atom_site_label_1
_geom_angle_atom_site_label_2
_geom_angle_atom_site_label_3
_geom_angle
C321 Ir1 C221 88.0(4)
C321 Ir1 N311 80.4(4)
C221 Ir1 N311 95.4(4)
C321 Ir1 N211 94.7(4)
C221 Ir1 N211 79.7(3)
N311 Ir1 N211 173.3(4)
C321 Ir1 N122 168.8(4)
C221 Ir1 N122 103.1(3)
N311 Ir1 N122 96.4(3)
N211 Ir1 N122 89.3(3)
C321 Ir1 N111 93.9(4)
C221 Ir1 N111 175.7(4)
N311 Ir1 N111 88.7(3)
N211 Ir1 N111 96.3(3)
N122 Ir1 N111 75.2(3)
C116 N111 C112 116.9(8)
C116 N111 Ir1 126.1(7)
C112 N111 Ir1 116.9(6)
N111 C112 C113 123.7(10)
N111 C112 C123 113.6(8)
C113 C112 C123 122.6(10)
C112 C113 C114 117.9(11)
C112 C113 H113 121.1
C114 C113 H113 121.1
C115 C114 C113 119.0(10)
C115 C114 H114 120.5
C113 C114 H114 120.5
C116 C115 C114 120.1(10)
C116 C115 H115 120.0
C114 C115 H115 120.0
C115 C116 N111 122.3(9)
C115 C116 H116 118.8
N111 C116 H116 118.8
N122 N121 C125 111.5(8)
N122 N121 C126 122.1(8)
C125 N121 C126 126.3(8)
C123 N122 N121 105.7(8)
C123 N122 Ir1 116.4(6)
N121 N122 Ir1 137.9(7)
N122 C123 C124 112.1(9)
N122 C123 C112 117.3(9)
C124 C123 C112 130.6(10)
C123 C124 C125 104.2(9)
C123 C124 H124 127.9
C125 C124 H124 127.9
N121 C125 C124 106.5(9)
N121 C125 H125 126.8
C124 C125 H125 126.8
N121 C126 C151 113.3(8)
N121 C126 H12A 108.9
C151 C126 H12A 108.9
N121 C126 H12B 108.9
C151 C126 H12B 108.9
H12A C126 H12B 107.7
C132 N131 C136 120.0
N131 C132 C133 120.0
N131 C132 C143 114.9(6)
C133 C132 C143 125.1(6)
C134 C133 C132 120.0
C134 C133 H133 120.0
C132 C133 H133 120.0
C133 C134 C135 120.0
C133 C134 H134 120.0
C135 C134 H134 120.0
C134 C135 C136 120.0
C134 C135 H135 120.0
C136 C135 H135 120.0
C135 C136 N131 120.0
C135 C136 H136 120.0
N131 C136 H136 120.0
C145 N141 N142 112.6(9)
C145 N141 C146 129.8(10)
N142 N141 C146 117.3(9)
N141 N142 C143 102.3(9)
N142 C143 C144 112.2(10)
N142 C143 C132 118.7(9)
C144 C143 C132 129.1(9)
C145 C144 C143 104.8(11)
C145 C144 H144 127.6
C143 C144 H144 127.6
C144 C145 N141 108.1(11)
C144 C145 H145 126.0
N141 C145 H145 126.0
N141 C146 C154 112.6(9)
N141 C146 H14A 109.1
C154 C146 H14A 109.1
N141 C146 H14B 109.1
C154 C146 H14B 109.1
H14A C146 H14B 107.8
C152 C151 C156 123.0(9)
C152 C151 C126 120.5(9)
C156 C151 C126 116.5(8)
C151 C152 C153 118.3(9)
C151 C152 H152 120.9
C153 C152 H152 120.9
C154 C153 C152 122.3(9)
C154 C153 H153 118.9
C152 C153 H153 118.9
C153 C154 C155 119.0(9)
C153 C154 C146 121.8(9)
C155 C154 C146 119.3(9)
C156 C155 C154 120.0(9)
C156 C155 C161 119.7(10)
C154 C155 C161 120.2(10)
C151 C156 C164 123.8(9)
C151 C156 C155 117.5(9)
C164 C156 C155 118.6(9)
C162 C161 C155 117.2(11)
C162 C161 H161 121.4
C155 C161 H161 121.4
C163 C162 C161 122.6(10)
C163 C162 H162 118.7
C161 C162 H162 118.7
C164 C163 C162 118.6(11)
C164 C163 H163 120.7
C162 C163 H163 120.7
C163 C164 C156 123.2(11)
C163 C164 H164 118.4
C156 C164 H164 118.4
C216 N211 C212 119.8(8)
C216 N211 Ir1 123.1(7)
C212 N211 Ir1 117.0(6)
N211 C212 C213 120.7(8)
N211 C212 C222 112.5(9)
C213 C212 C222 126.7(10)
C212 C213 C214 117.8(9)
C212 C213 H213 121.1
C214 C213 H213 121.1
C215 C214 C213 119.0(10)
C215 C214 H214 120.5
C213 C214 H214 120.5
C214 C215 C216 120.7(10)
C214 C215 H215 119.6
C216 C215 H215 119.6
N211 C216 C215 121.9(9)
N211 C216 H216 119.0
C215 C216 H216 119.0
C222 C221 C226 118.2(9)
C222 C221 Ir1 114.8(7)
C226 C221 Ir1 126.8(7)
C223 C222 C221 118.8(8)
C223 C222 C212 125.4(10)
C221 C222 C212 115.7(9)
F227 C223 C224 115.4(9)
F227 C223 C222 120.2(9)
C224 C223 C222 124.5(10)
C225 C224 C223 115.2(9)
C225 C224 H224 122.4
C223 C224 H224 122.4
C224 C225 F228 117.0(9)
C224 C225 C226 125.1(9)
F228 C225 C226 117.9(10)
C225 C226 C221 118.1(9)
C225 C226 H226 120.9
C221 C226 H226 120.9
C316 N311 C312 119.7(10)
C316 N311 Ir1 124.5(8)
C312 N311 Ir1 115.8(7)
N311 C312 C313 119.8(12)
N311 C312 C322 113.4(9)
C313 C312 C322 126.7(11)
C314 C313 C312 118.7(13)
C314 C313 H313 120.6
C312 C313 H313 120.6
C315 C314 C313 120.9(13)
C315 C314 H314 119.6
C313 C314 H314 119.6
C316 C315 C314 117.9(14)
C316 C315 H315 121.1
C314 C315 H315 121.1
N311 C316 C315 122.9(14)
N311 C316 H316 118.6
C315 C316 H316 118.6
C322 C321 C326 117.1(10)
C322 C321 Ir1 115.3(8)
C326 C321 Ir1 127.2(8)
C323 C322 C321 120.8(11)
C323 C322 C312 124.4(10)
C321 C322 C312 114.7(9)
F327 C323 C322 122.8(12)
F327 C323 C324 114.0(11)
C322 C323 C324 123.2(11)
C325 C324 C323 116.0(11)
C325 C324 H324 122.0
C323 C324 H324 122.0
F328 C325 C324 119.4(10)
F328 C325 C326 118.7(12)
C324 C325 C326 121.8(13)
C325 C326 C321 120.8(11)
C325 C326 H326 119.6
C321 C326 H326 119.6
O13 N14 O11 122.8(11)
O13 N14 O12 116.0(12)
O11 N14 O12 121.0(11)
Cl1X C13X Cl2X 109.4(4)
Cl1X C13X H13A 109.8
Cl2X C13X H13A 109.8
Cl1X C13X H13B 109.8
Cl2X C13X H13B 109.8
H13A C13X H13B 108.2
Cl2Y C13Y Cl1Y 109.2(4)
Cl2Y C13Y H13C 109.8
Cl1Y C13Y H13C 109.8
Cl2Y C13Y H13D 109.8
Cl1Y C13Y H13D 109.8
H13C C13Y H13D 108.3
Cl4X C23X Cl3X 105.4(6)
Cl4X C23X H23A 110.7
Cl3X C23X H23A 110.7
Cl4X C23X H23B 110.7
Cl3X C23X H23B 110.7
H23A C23X H23B 108.8
Cl4Y C23Y Cl3Y 105.3(6)
Cl4Y C23Y H23C 110.7
Cl3Y C23Y H23C 110.7
Cl4Y C23Y H23D 110.7
Cl3Y C23Y H23D 110.7
H23C C23Y H23D 108.8
Cl32 C33S Cl31 109.7(9)
Cl32 C33S H33A 109.7
Cl31 C33S H33A 109.7
Cl32 C33S H33B 109.7
Cl31 C33S H33B 109.7
H33A C33S H33B 108.2

loop_
_geom_bond_atom_site_label_1
_geom_bond_atom_site_label_2
_geom_bond_distance
Ir1 C321 1.971(11)
Ir1 C221 2.009(10)
Ir1 N311 2.045(9)
Ir1 N211 2.059(8)
Ir1 N122 2.169(8)
Ir1 N111 2.169(7)
N111 C116 1.365(12)
N111 C112 1.367(13)
C112 C113 1.377(15)
C112 C123 1.491(14)
C113 C114 1.399(16)
C113 H113 0.9500
C114 C115 1.387(17)
C114 H114 0.9500
C115 C116 1.365(14)
C115 H115 0.9500
C116 H116 0.9500
N121 N122 1.343(11)
N121 C125 1.353(13)
N121 C126 1.477(12)
N122 C123 1.328(13)
C123 C124 1.379(14)
C124 C125 1.406(16)
C124 H124 0.9500
C125 H125 0.9500
C126 C151 1.559(14)
C126 H12A 0.9900
C126 H12B 0.9900
N131 C132 1.3900
N131 C136 1.3900
C132 C133 1.3900
C132 C143 1.443(12)
C133 C134 1.3900
C133 H133 0.9500
C134 C135 1.3900
C134 H134 0.9500
C135 C136 1.3900
C135 H135 0.9500
C136 H136 0.9500
N141 C145 1.356(17)
N141 N142 1.360(13)
N141 C146 1.438(14)
N142 C143 1.368(13)
C143 C144 1.400(15)
C144 C145 1.345(17)
C144 H144 0.9500
C145 H145 0.9500
C146 C154 1.544(14)
C146 H14A 0.9900
C146 H14B 0.9900
C151 C152 1.359(13)
C151 C156 1.406(13)
C152 C153 1.433(14)
C152 H152 0.9500
C153 C154 1.338(14)
C153 H153 0.9500
C154 C155 1.446(14)
C155 C156 1.420(14)
C155 C161 1.447(14)
C156 C164 1.411(13)
C161 C162 1.416(16)
C161 H161 0.9500
C162 C163 1.404(16)
C162 H162 0.9500
C163 C164 1.354(15)
C163 H163 0.9500
C164 H164 0.9500
N211 C216 1.347(12)
N211 C212 1.362(13)
C212 C213 1.398(14)
C212 C222 1.472(12)
C213 C214 1.452(16)
C213 H213 0.9500
C214 C215 1.337(14)
C214 H214 0.9500
C215 C216 1.378(14)
C215 H215 0.9500
C216 H216 0.9500
C221 C222 1.413(14)
C221 C226 1.424(13)
C222 C223 1.403(14)
C223 F227 1.360(12)
C223 C224 1.373(14)
C224 C225 1.369(15)
C224 H224 0.9500
C225 F228 1.374(10)
C225 C226 1.401(14)
C226 H226 0.9500
N311 C316 1.335(14)
N311 C312 1.366(14)
C312 C313 1.395(15)
C312 C322 1.454(16)
C313 C314 1.38(2)
C313 H313 0.9500
C314 C315 1.38(2)
C314 H314 0.9500
C315 C316 1.367(17)
C315 H315 0.9500
C316 H316 0.9500
C321 C322 1.419(14)
C321 C326 1.422(15)
C322 C323 1.363(16)
C323 F327 1.350(14)
C323 C324 1.430(19)
C324 C325 1.397(19)
C324 H324 0.9500
C325 F328 1.364(16)
C325 C326 1.408(15)
C326 H326 0.9500
O11 N14 1.238(12)
O12 N14 1.256(13)
O13 N14 1.217(13)
Cl1X C13X 1.770(2)
Cl2X C13X 1.770(2)
C13X H13A 0.9900
C13X H13B 0.9900
Cl1Y C13Y 1.770(2)
Cl2Y C13Y 1.770(2)
C13Y H13C 0.9900
C13Y H13D 0.9900
Cl3X C23X 1.770(2)
Cl4X C23X 1.770(2)
C23X H23A 0.9900
C23X H23B 0.9900
Cl3Y C23Y 1.770(2)
Cl4Y C23Y 1.770(2)
C23Y H23C 0.9900
C23Y H23D 0.9900
Cl31 C33S 1.821(16)
Cl32 C33S 1.718(15)
C33S H33A 0.9900
C33S H33B 0.9900

loop_
_geom_torsion_atom_site_label_1
_geom_torsion_atom_site_label_2
_geom_torsion_atom_site_label_3
_geom_torsion_atom_site_label_4
_geom_torsion
C321 Ir1 N111 C116 0.1(8)
C221 Ir1 N111 C116 -116(5)
N311 Ir1 N111 C116 80.3(8)
N211 Ir1 N111 C116 -95.2(8)
N122 Ir1 N111 C116 177.3(8)
C321 Ir1 N111 C112 175.6(7)
C221 Ir1 N111 C112 60(5)
N311 Ir1 N111 C112 -104.1(7)
N211 Ir1 N111 C112 80.4(7)
N122 Ir1 N111 C112 -7.1(7)
C116 N111 C112 C113 -0.5(15)
Ir1 N111 C112 C113 -176.5(9)
C116 N111 C112 C123 -176.8(8)
Ir1 N111 C112 C123 7.2(11)
N111 C112 C113 C114 -1.7(18)
C123 C112 C113 C114 174.2(11)
C112 C113 C114 C115 0.8(19)
C113 C114 C115 C116 2.4(19)
C114 C115 C116 N111 -4.9(18)
C112 N111 C116 C115 3.9(15)
Ir1 N111 C116 C115 179.5(8)
C125 N121 N122 C123 1.5(11)
C126 N121 N122 C123 -174.4(9)
C125 N121 N122 Ir1 -177.8(8)
C126 N121 N122 Ir1 6.3(15)
C321 Ir1 N122 C123 20(2)
C221 Ir1 N122 C123 -169.9(7)
N311 Ir1 N122 C123 92.9(7)
N211 Ir1 N122 C123 -90.7(7)
N111 Ir1 N122 C123 6.0(7)
C321 Ir1 N122 N121 -160.5(17)
C221 Ir1 N122 N121 9.3(10)
N311 Ir1 N122 N121 -87.9(10)
N211 Ir1 N122 N121 88.5(10)
N111 Ir1 N122 N121 -174.8(10)
N121 N122 C123 C124 -2.1(11)
Ir1 N122 C123 C124 177.3(7)
N121 N122 C123 C112 176.3(8)
Ir1 N122 C123 C112 -4.3(11)
N111 C112 C123 N122 -1.9(13)
C113 C112 C123 N122 -178.2(10)
N111 C112 C123 C124 176.1(10)
C113 C112 C123 C124 -0.2(18)
N122 C123 C124 C125 1.9(12)
C112 C123 C124 C125 -176.2(10)
N122 N121 C125 C124 -0.3(12)
C126 N121 C125 C124 175.3(10)
C123 C124 C125 N121 -0.9(12)
N122 N121 C126 C151 -87.3(11)
C125 N121 C126 C151 97.5(12)
C136 N131 C132 C133 0.0
C136 N131 C132 C143 177.8(8)
N131 C132 C133 C134 0.0
C143 C132 C133 C134 -177.6(8)
C132 C133 C134 C135 0.0
C133 C134 C135 C136 0.0
C134 C135 C136 N131 0.0
C132 N131 C136 C135 0.0
C145 N141 N142 C143 -1.3(13)
C146 N141 N142 C143 -176.3(9)
N141 N142 C143 C144 2.1(13)
N141 N142 C143 C132 -178.2(9)
N131 C132 C143 N142 -174.3(8)
C133 C132 C143 N142 3.4(13)
N131 C132 C143 C144 5.2(14)
C133 C132 C143 C144 -177.1(10)
N142 C143 C144 C145 -2.2(14)
C132 C143 C144 C145 178.2(11)
C143 C144 C145 N141 1.2(14)
N142 N141 C145 C144 0.1(15)
C146 N141 C145 C144 174.2(12)
C145 N141 C146 C154 118.1(13)
N142 N141 C146 C154 -68.0(13)
N121 C126 C151 C152 -3.6(13)
N121 C126 C151 C156 176.9(8)
C156 C151 C152 C153 1.5(15)
C126 C151 C152 C153 -177.9(8)
C151 C152 C153 C154 -1.7(15)
C152 C153 C154 C155 0.0(15)
C152 C153 C154 C146 179.0(9)
N141 C146 C154 C153 -22.2(15)
N141 C146 C154 C155 156.8(10)
C153 C154 C155 C156 2.1(14)
C146 C154 C155 C156 -176.9(9)
C153 C154 C155 C161 -176.6(9)
C146 C154 C155 C161 4.4(14)
C152 C151 C156 C164 178.0(10)
C126 C151 C156 C164 -2.6(14)
C152 C151 C156 C155 0.5(14)
C126 C151 C156 C155 180.0(8)
C154 C155 C156 C151 -2.3(14)
C161 C155 C156 C151 176.4(9)
C154 C155 C156 C164 -179.9(9)
C161 C155 C156 C164 -1.2(14)
C156 C155 C161 C162 0.9(14)
C154 C155 C161 C162 179.6(9)
C155 C161 C162 C163 -1.0(16)
C161 C162 C163 C164 1.5(17)
C162 C163 C164 C156 -1.9(16)
C151 C156 C164 C163 -175.7(10)
C155 C156 C164 C163 1.8(15)
C321 Ir1 N211 C216 -94.6(8)
C221 Ir1 N211 C216 178.3(8)
N311 Ir1 N211 C216 -138(3)
N122 Ir1 N211 C216 74.9(8)
N111 Ir1 N211 C216 -0.2(8)
C321 Ir1 N211 C212 81.8(7)
C221 Ir1 N211 C212 -5.3(7)
N311 Ir1 N211 C212 39(3)
N122 Ir1 N211 C212 -108.7(7)
N111 Ir1 N211 C212 176.3(7)
C216 N211 C212 C213 -2.2(14)
Ir1 N211 C212 C213 -178.7(7)
C216 N211 C212 C222 -179.3(8)
Ir1 N211 C212 C222 4.2(10)
N211 C212 C213 C214 3.3(14)
C222 C212 C213 C214 179.9(9)
C212 C213 C214 C215 -2.3(15)
C213 C214 C215 C216 0.1(16)
C212 N211 C216 C215 -0.1(15)
Ir1 N211 C216 C215 176.2(8)
C214 C215 C216 N211 1.1(16)
C321 Ir1 C221 C222 -90.0(7)
N311 Ir1 C221 C222 -170.2(7)
N211 Ir1 C221 C222 5.1(7)
N122 Ir1 C221 C222 91.9(7)
N111 Ir1 C221 C222 26(5)
C321 Ir1 C221 C226 85.6(9)
N311 Ir1 C221 C226 5.5(9)
N211 Ir1 C221 C226 -179.2(9)
N122 Ir1 C221 C226 -92.4(9)
N111 Ir1 C221 C226 -158(4)
C226 C221 C222 C223 3.0(13)
Ir1 C221 C222 C223 179.1(7)
C226 C221 C222 C212 179.4(8)
Ir1 C221 C222 C212 -4.6(10)
N211 C212 C222 C223 176.3(9)
C213 C212 C222 C223 -0.6(15)
N211 C212 C222 C221 0.2(11)
C213 C212 C222 C221 -176.7(9)
C221 C222 C223 F227 176.9(8)
C212 C222 C223 F227 1.0(14)
C221 C222 C223 C224 -2.1(14)
C212 C222 C223 C224 -178.0(9)
F227 C223 C224 C225 -179.5(9)
C222 C223 C224 C225 -0.5(15)
C223 C224 C225 F228 -179.7(9)
C223 C224 C225 C226 2.1(16)
C224 C225 C226 C221 -1.1(16)
F228 C225 C226 C221 -179.3(8)
C222 C221 C226 C225 -1.6(14)
Ir1 C221 C226 C225 -177.1(7)
C321 Ir1 N311 C316 -173.7(10)
C221 Ir1 N311 C316 -86.7(10)
N211 Ir1 N311 C316 -130(3)
N122 Ir1 N311 C316 17.2(10)
N111 Ir1 N311 C316 92.2(9)
C321 Ir1 N311 C312 4.3(8)
C221 Ir1 N311 C312 91.3(8)
N211 Ir1 N311 C312 48(3)
N122 Ir1 N311 C312 -164.9(7)
N111 Ir1 N311 C312 -89.9(8)
C316 N311 C312 C313 -2.2(16)
Ir1 N311 C312 C313 179.7(9)
C316 N311 C312 C322 176.3(10)
Ir1 N311 C312 C322 -1.8(12)
N311 C312 C313 C314 2.1(18)
C322 C312 C313 C314 -176.2(12)
C312 C313 C314 C315 -2(2)
C313 C314 C315 C316 2(2)
C312 N311 C316 C315 2.2(18)
Ir1 N311 C316 C315 -179.9(10)
C314 C315 C316 N311 -2(2)
C221 Ir1 C321 C322 -101.8(8)
N311 Ir1 C321 C322 -6.0(7)
N211 Ir1 C321 C322 178.7(8)
N122 Ir1 C321 C322 68(2)
N111 Ir1 C321 C322 82.0(8)
C221 Ir1 C321 C326 85.1(9)
N311 Ir1 C321 C326 -179.1(10)
N211 Ir1 C321 C326 5.6(9)
N122 Ir1 C321 C326 -105(2)
N111 Ir1 C321 C326 -91.1(9)
C326 C321 C322 C323 3.6(15)
Ir1 C321 C322 C323 -170.3(9)
C326 C321 C322 C312 -179.3(9)
Ir1 C321 C322 C312 6.8(12)
N311 C312 C322 C323 173.8(11)
C313 C312 C322 C323 -7.8(18)
N311 C312 C322 C321 -3.2(13)
C313 C312 C322 C321 175.2(11)
C321 C322 C323 F327 175.5(10)
C312 C322 C323 F327 -1.3(18)
C321 C322 C323 C324 -5.2(18)
C312 C322 C323 C324 178.0(11)
F327 C323 C324 C325 -179.0(11)
C322 C323 C324 C325 1.6(18)
C323 C324 C325 F328 179.7(10)
C323 C324 C325 C326 3.5(17)
F328 C325 C326 C321 178.8(9)
C324 C325 C326 C321 -5.0(17)
C322 C321 C326 C325 1.3(15)
Ir1 C321 C326 C325 174.3(8)
